data_7225892
loop_
_publ_author_name
'Amendola, Valeria'
'Bergamaschi, Greta'
'Boiocchi, Massimo'
'Fusco, Nadia'
'La Rocca, Mario Vincenzo'
'Linati, Laura'
'Lo Presti, Eliana'
'Mella, Massimo'
'Metrangolo, Pierangelo'
'Miljkovic, Ana'

_publ_section_title
;
 Novel hydrogen- and halogen-bonding anion receptors based on
 3-iodopyridinium units
;
_journal_name_full 'RSC Adv.'
_journal_paper_doi 10.1039/C6RA14703H
_journal_year 2016
_chemical_formula_moiety 'C12 H11 I N, F6 P'
_chemical_formula_sum 'C12 H11 F6 I N P'
_chemical_formula_weight 441.09
_chemical_name_common
;
1-benzyl-3-iodopyridinium hexafluorophosphate
;
_space_group_crystal_system monoclinic
_space_group_IT_number 14
_space_group_name_Hall '-P 2ybc'
_space_group_name_H-M_alt 'P 1 21/c 1'
_symmetry_space_group_name_Hall '-P 2ybc'
_symmetry_space_group_name_H-M 'P 1 21/c 1'
_atom_sites_solution_hydrogens geom
_atom_sites_solution_primary direct
_atom_sites_solution_secondary difmap
_audit_creation_method SHELXL-2014/7
_audit_update_record
;
2016-04-26 deposited with the CCDC.
2016-07-11 downloaded from the CCDC.
;
_cell_angle_alpha 90
_cell_angle_beta 96.674(9)
_cell_angle_gamma 90
_cell_formula_units_Z 4
_cell_length_a 10.2557(10)
_cell_length_b 9.7230(18)
_cell_length_c 15.2850(14)
_cell_measurement_reflns_used 25
_cell_measurement_temperature 293(2)
_cell_measurement_theta_max 13
_cell_measurement_theta_min 8
_cell_volume 1513.8(3)
_computing_cell_refinement 'CAD4 Express (Enraf Nonius, 1994)'
_computing_data_collection 'CAD4 Express (Enraf Nonius, 1994)'
_computing_data_reduction 'PROFIT (Streltsov & Zavodnik, 1989)'
_computing_molecular_graphics 'Mercury (Macrae et al., 2008)'
_computing_publication_material 'WinGX publication routines (Farrugia, 1999)'
_computing_structure_refinement 'SHELXL-2014/7 (Sheldrick, 2008)'
_computing_structure_solution 'SIR-97 (Altomare et al., 1999)'
_diffrn_ambient_temperature 293(2)
_diffrn_measured_fraction_theta_full 1.000
_diffrn_measured_fraction_theta_max 0.998
_diffrn_measurement_device_type 'Enraf-Nonius CAD4'
_diffrn_measurement_method 'profiled omega scans'
_diffrn_radiation_monochromator graphite
_diffrn_radiation_source 'fine-focus sealed tube'
_diffrn_radiation_type MoK\a
_diffrn_radiation_wavelength 0.71073
_diffrn_reflns_av_R_equivalents 0.0189
_diffrn_reflns_av_unetI/netI 0.0309
_diffrn_reflns_Laue_measured_fraction_full 1.000
_diffrn_reflns_Laue_measured_fraction_max 0.998
_diffrn_reflns_limit_h_max 13
_diffrn_reflns_limit_h_min 0
_diffrn_reflns_limit_k_max 12
_diffrn_reflns_limit_k_min 0
_diffrn_reflns_limit_l_max 19
_diffrn_reflns_limit_l_min -19
_diffrn_reflns_number 3500
_diffrn_reflns_point_group_measured_fraction_full 1.000
_diffrn_reflns_point_group_measured_fraction_max 0.998
_diffrn_reflns_theta_full 25.242
_diffrn_reflns_theta_max 26.971
_diffrn_reflns_theta_min 1.999
_diffrn_standards_decay_% 0
_diffrn_standards_interval_time 300
_diffrn_standards_number 3
_exptl_absorpt_coefficient_mu 2.276
_exptl_absorpt_correction_T_max 0.998
_exptl_absorpt_correction_T_min 0.742
_exptl_absorpt_correction_type psi-scan
_exptl_absorpt_process_details
;
North A.C.T., Phillips D.C. & Mathews F.S. (1968) Acta. Cryst. A24, 351
;
_exptl_crystal_colour COLOURLESS
_exptl_crystal_density_diffrn 1.935
_exptl_crystal_description 'PLATY PRISM'
_exptl_crystal_F_000 848
_exptl_crystal_recrystallization_method 'Re-crystallisation from solvent'
_exptl_crystal_size_max 0.43
_exptl_crystal_size_mid 0.28
_exptl_crystal_size_min 0.07
_refine_diff_density_max 0.529
_refine_diff_density_min -0.722
_refine_diff_density_rms 0.082
_refine_ls_extinction_method none
_refine_ls_goodness_of_fit_ref 1.088
_refine_ls_hydrogen_treatment constr
_refine_ls_matrix_type full
_refine_ls_number_parameters 190
_refine_ls_number_reflns 3289
_refine_ls_number_restraints 0
_refine_ls_restrained_S_all 1.088
_refine_ls_R_factor_all 0.0874
_refine_ls_R_factor_gt 0.0604
_refine_ls_shift/su_max 0.001
_refine_ls_shift/su_mean 0.000
_refine_ls_structure_factor_coef Fsqd
_refine_ls_weighting_details 'w=1/[\s^2^(Fo^2^)+(0.0465P)^2^+3.6648P] where P=(Fo^2^+2Fc^2^)/3'
_refine_ls_weighting_scheme calc
_refine_ls_wR_factor_gt 0.1314
_refine_ls_wR_factor_ref 0.1538
_reflns_Friedel_coverage 0.000
_reflns_number_gt 2298
_reflns_number_total 3289
_reflns_threshold_expression 'I > 2\s(I)'
_cod_data_source_file c6ra14703h2.cif
_cod_data_source_block 1a_PF6
_cod_database_code 7225892
_shelx_shelxl_version_number 2014/7
_shelx_space_group_comment
;
The symmetry employed for this shelxl refinement is uniquely defined
by the following loop, which should always be used as a source of
symmetry information in preference to the above space-group names.
They are only intended as comments.
;
_solvent_exptl_crystal_recrystallization_method acetonitrile

loop_
_space_group_symop_operation_xyz
'x, y, z'
'-x, y+1/2, -z+1/2'
'-x, -y, -z'
'x, -y-1/2, z-1/2'

loop_
_atom_site_label
_atom_site_type_symbol
_atom_site_fract_x
_atom_site_fract_y
_atom_site_fract_z
_atom_site_U_iso_or_equiv
_atom_site_adp_type
_atom_site_occupancy
_atom_site_site_symmetry_order
_atom_site_calc_flag
_atom_site_refinement_flags_posn
_atom_site_refinement_flags_adp
I1 I 0.01719(5) 0.11958(8) 0.79660(3) 0.1098(3) Uani 1 1 d . .
C1 C -0.1371(7) 0.1090(8) 0.6948(4) 0.0739(19) Uani 1 1 d . .
C2 C -0.1312(7) 0.1896(8) 0.6208(4) 0.0721(18) Uani 1 1 d . .
H2 H -0.0570 0.2428 0.6157 0.087 Uiso 1 1 calc R U
C3 C -0.3388(7) 0.1163(7) 0.5627(4) 0.0708(17) Uani 1 1 d . .
H3 H -0.4077 0.1188 0.5174 0.085 Uiso 1 1 calc R U
C4 C -0.3476(8) 0.0358(8) 0.6352(4) 0.081(2) Uani 1 1 d . .
H4 H -0.4229 -0.0160 0.6392 0.097 Uiso 1 1 calc R U
C5 C -0.2465(8) 0.0310(8) 0.7016(5) 0.079(2) Uani 1 1 d . .
H5 H -0.2519 -0.0244 0.7507 0.094 Uiso 1 1 calc R U
C6 C -0.2239(10) 0.2881(10) 0.4809(5) 0.109(3) Uani 1 1 d . .
H6A H -0.1328 0.2998 0.4711 0.131 Uiso 1 1 calc R U
H6B H -0.2572 0.3773 0.4961 0.131 Uiso 1 1 calc R U
C7 C -0.3008(7) 0.2389(7) 0.3969(4) 0.0679(17) Uani 1 1 d . .
C8 C -0.4187(7) 0.3006(7) 0.3660(5) 0.0756(18) Uani 1 1 d . .
H8 H -0.4525 0.3701 0.3986 0.091 Uiso 1 1 calc R U
C9 C -0.4860(7) 0.2597(8) 0.2873(5) 0.080(2) Uani 1 1 d . .
H9 H -0.5652 0.3014 0.2666 0.096 Uiso 1 1 calc R U
C10 C -0.4368(8) 0.1587(8) 0.2402(5) 0.081(2) Uani 1 1 d . .
H10 H -0.4828 0.1319 0.1869 0.097 Uiso 1 1 calc R U
C11 C -0.3230(8) 0.0958(8) 0.2683(6) 0.083(2) Uani 1 1 d . .
H11 H -0.2899 0.0270 0.2348 0.099 Uiso 1 1 calc R U
C12 C -0.2560(7) 0.1354(8) 0.3479(6) 0.084(2) Uani 1 1 d . .
H12 H -0.1785 0.0904 0.3687 0.100 Uiso 1 1 calc R U
N1 N -0.2306(5) 0.1915(6) 0.5571(3) 0.0666(14) Uani 1 1 d . .
F1 F 0.2602(6) 0.2073(11) 0.9337(4) 0.184(3) Uani 1 1 d . .
F2 F 0.1219(6) 0.1258(6) 1.0187(5) 0.141(2) Uani 1 1 d . .
F3 F 0.3403(7) 0.1121(6) 1.0588(6) 0.185(4) Uani 1 1 d . .
F4 F 0.3575(5) 0.3331(6) 1.0425(4) 0.1285(19) Uani 1 1 d . .
F5 F 0.2223(8) 0.2529(9) 1.1283(4) 0.176(3) Uani 1 1 d . .
F6 F 0.1424(6) 0.3436(6) 1.0035(5) 0.157(3) Uani 1 1 d . .
P1 P 0.24180(18) 0.2276(2) 1.03042(13) 0.0712(5) Uani 1 1 d . .

loop_
_atom_site_aniso_label
_atom_site_aniso_U_11
_atom_site_aniso_U_22
_atom_site_aniso_U_33
_atom_site_aniso_U_23
_atom_site_aniso_U_13
_atom_site_aniso_U_12
I1 0.0801(4) 0.1833(8) 0.0642(3) 0.0040(3) 0.0003(2) 0.0477(4)
C1 0.075(4) 0.096(5) 0.051(3) 0.001(3) 0.011(3) 0.032(4)
C2 0.065(4) 0.088(5) 0.064(4) 0.003(4) 0.006(3) -0.001(4)
C3 0.076(4) 0.075(4) 0.062(4) -0.002(3) 0.006(3) -0.016(4)
C4 0.099(5) 0.084(5) 0.062(4) -0.001(4) 0.019(4) -0.029(4)
C5 0.104(6) 0.075(5) 0.060(4) 0.009(4) 0.022(4) 0.004(4)
C6 0.134(8) 0.103(6) 0.082(5) 0.028(5) -0.025(5) -0.058(6)
C7 0.074(4) 0.062(4) 0.065(4) 0.019(3) -0.004(3) -0.018(3)
C8 0.086(5) 0.058(4) 0.083(5) 0.012(4) 0.012(4) -0.001(4)
C9 0.072(4) 0.071(5) 0.092(5) 0.021(4) -0.013(4) 0.000(4)
C10 0.092(5) 0.074(5) 0.072(4) 0.007(4) -0.004(4) -0.027(4)
C11 0.078(5) 0.076(5) 0.098(6) -0.002(4) 0.021(4) -0.009(4)
C12 0.063(4) 0.074(5) 0.112(6) 0.029(5) 0.004(4) -0.003(4)
N1 0.068(3) 0.078(4) 0.053(3) 0.006(3) -0.001(2) -0.014(3)
F1 0.112(4) 0.354(11) 0.085(4) -0.055(5) 0.008(3) -0.002(6)
F2 0.118(4) 0.125(4) 0.172(6) 0.025(4) -0.017(4) -0.054(3)
F3 0.179(6) 0.087(4) 0.257(9) -0.013(4) -0.109(6) 0.041(4)
F4 0.091(3) 0.124(4) 0.166(5) 0.020(4) -0.007(3) -0.035(3)
F5 0.184(6) 0.256(9) 0.091(4) -0.013(5) 0.027(4) -0.052(6)
F6 0.099(4) 0.126(5) 0.236(8) 0.028(5) -0.017(4) 0.032(3)
P1 0.0639(10) 0.0743(12) 0.0729(11) 0.0107(9) -0.0032(8) -0.0035(9)

loop_
_atom_type_symbol
_atom_type_description
_atom_type_scat_dispersion_real
_atom_type_scat_dispersion_imag
_atom_type_scat_source
C C 0.0033 0.0016 'International Tables Vol C Tables 4.2.6.8 and 6.1.1.4'
H H 0.0000 0.0000 'International Tables Vol C Tables 4.2.6.8 and 6.1.1.4'
F F 0.0171 0.0103 'International Tables Vol C Tables 4.2.6.8 and 6.1.1.4'
I I -0.4742 1.8119 'International Tables Vol C Tables 4.2.6.8 and 6.1.1.4'
N N 0.0061 0.0033 'International Tables Vol C Tables 4.2.6.8 and 6.1.1.4'
P P 0.1023 0.0942 'International Tables Vol C Tables 4.2.6.8 and 6.1.1.4'

loop_
_geom_angle_atom_site_label_1
_geom_angle_atom_site_label_2
_geom_angle_atom_site_label_3
_geom_angle
C5 C1 C2 119.4(7)
C5 C1 I1 121.8(5)
C2 C1 I1 118.6(6)
N1 C2 C1 120.3(7)
N1 C2 H2 119.8
C1 C2 H2 119.8
N1 C3 C4 119.8(7)
N1 C3 H3 120.1
C4 C3 H3 120.1
C5 C4 C3 120.4(7)
C5 C4 H4 119.8
C3 C4 H4 119.8
C4 C5 C1 118.8(6)
C4 C5 H5 120.6
C1 C5 H5 120.6
N1 C6 C7 113.3(6)
N1 C6 H6A 108.9
C7 C6 H6A 108.9
N1 C6 H6B 108.9
C7 C6 H6B 108.9
H6A C6 H6B 107.7
C12 C7 C8 118.0(7)
C12 C7 C6 121.7(8)
C8 C7 C6 120.2(8)
C9 C8 C7 120.2(7)
C9 C8 H8 119.9
C7 C8 H8 119.9
C10 C9 C8 119.7(7)
C10 C9 H9 120.1
C8 C9 H9 120.1
C11 C10 C9 121.7(7)
C11 C10 H10 119.1
C9 C10 H10 119.1
C10 C11 C12 118.7(8)
C10 C11 H11 120.6
C12 C11 H11 120.6
C7 C12 C11 121.6(7)
C7 C12 H12 119.2
C11 C12 H12 119.2
C2 N1 C3 121.2(6)
C2 N1 C6 118.5(6)
C3 N1 C6 120.2(6)
F1 P1 F3 91.5(5)
F1 P1 F6 89.4(5)
F3 P1 F6 179.1(5)
F1 P1 F5 178.3(5)
F3 P1 F5 89.9(5)
F6 P1 F5 89.2(5)
F1 P1 F4 91.3(4)
F3 P1 F4 88.9(4)
F6 P1 F4 91.2(3)
F5 P1 F4 87.9(4)
F1 P1 F2 89.5(4)
F3 P1 F2 92.9(4)
F6 P1 F2 86.9(3)
F5 P1 F2 91.3(4)
F4 P1 F2 178.0(4)

loop_
_geom_bond_atom_site_label_1
_geom_bond_atom_site_label_2
_geom_bond_distance
I1 C1 2.089(7)
C1 C5 1.368(10)
C1 C2 1.384(9)
C2 N1 1.325(8)
C2 H2 0.9300
C3 N1 1.340(8)
C3 C4 1.368(9)
C3 H3 0.9300
C4 C5 1.365(10)
C4 H4 0.9300
C5 H5 0.9300
C6 N1 1.504(9)
C6 C7 1.505(10)
C6 H6A 0.9700
C6 H6B 0.9700
C7 C12 1.365(10)
C7 C8 1.383(10)
C8 C9 1.375(10)
C8 H8 0.9300
C9 C10 1.350(10)
C9 H9 0.9300
C10 C11 1.343(11)
C10 H10 0.9300
C11 C12 1.380(11)
C11 H11 0.9300
C12 H12 0.9300
F1 P1 1.525(6)
F2 P1 1.573(5)
F3 P1 1.539(5)
F4 P1 1.562(5)
F5 P1 1.552(6)
F6 P1 1.544(6)
